data_7119112
loop_
_publ_author_name
'Nasiri, Amir H.'
'Saxena, Krishna'
'Bats, Jan W.'
'Nasiri, Hamid R.'
'Schwalbe, Harald'

_publ_section_title
;
 Biophysical investigation and conformational analysis of p38\a kinase
 inhibitor doramapimod and its analogues
;
_journal_issue 7
_journal_name_full 'Med. Chem. Commun.'
_journal_page_first 1421
_journal_paper_doi 10.1039/C6MD00262E
_journal_volume 7
_journal_year 2016
_chemical_formula_moiety 'C21 H23 Cl N4 O, C2 H6 O S'
_chemical_formula_sum 'C23 H29 Cl N4 O2 S'
_chemical_formula_weight 461.01
_chemical_name_systematic 1-(5-tert-Butyl-2-methyl-2H-pyrazol-3-yl)-3-(4-chlorophenyl)urea
_space_group_IT_number 9
_symmetry_cell_setting monoclinic
_symmetry_space_group_name_Hall 'C -2yc'
_symmetry_space_group_name_H-M 'C 1 c 1'
_atom_sites_solution_hydrogens geom
_atom_sites_solution_primary direct
_atom_sites_solution_secondary difmap
_audit_creation_method SHELXL-97
_audit_update_record
;
2016-04-14 deposited with the CCDC.
2016-05-25 downloaded from the CCDC.
;
_cell_angle_alpha 90.00
_cell_angle_beta 120.355(7)
_cell_angle_gamma 90.00
_cell_formula_units_Z 4
_cell_length_a 17.753(3)
_cell_length_b 16.394(4)
_cell_length_c 9.6378(11)
_cell_measurement_reflns_used 171
_cell_measurement_temperature 158(2)
_cell_measurement_theta_max 23
_cell_measurement_theta_min 3
_cell_volume 2420.5(8)
_computing_cell_refinement 'SMART (Siemens, 1995)'
_computing_data_collection 'SMART (Siemens, 1995)'
_computing_data_reduction 'SAINT (Siemens, 1995)'
_computing_publication_material 'SHELXL-97 (Sheldrick, 2008)'
_computing_structure_refinement 'SHELXL-97 (Sheldrick, 2008)'
_computing_structure_solution 'SHELXS-97 (Sheldrick, 2008)'
_diffrn_ambient_temperature 158(2)
_diffrn_measured_fraction_theta_full 0.991
_diffrn_measured_fraction_theta_max 0.991
_diffrn_measurement_device_type Siemens_SMART_1K_CCD
_diffrn_measurement_method \w
_diffrn_radiation_monochromator graphite
_diffrn_radiation_source 'normal-focus sealed tube'
_diffrn_radiation_type MoK\a
_diffrn_radiation_wavelength 0.71073
_diffrn_reflns_av_R_equivalents 0.0438
_diffrn_reflns_av_sigmaI/netI 0.0493
_diffrn_reflns_limit_h_max 24
_diffrn_reflns_limit_h_min -23
_diffrn_reflns_limit_k_max 22
_diffrn_reflns_limit_k_min -21
_diffrn_reflns_limit_l_max 13
_diffrn_reflns_limit_l_min -13
_diffrn_reflns_number 19571
_diffrn_reflns_theta_full 29.50
_diffrn_reflns_theta_max 29.50
_diffrn_reflns_theta_min 1.82
_diffrn_standards_decay_% 0.0
_diffrn_standards_interval_time 1200
_diffrn_standards_number 260
_exptl_absorpt_coefficient_mu 0.270
_exptl_absorpt_correction_type none
_exptl_crystal_colour colorless
_exptl_crystal_density_diffrn 1.265
_exptl_crystal_density_method 'not measured'
_exptl_crystal_description rod
_exptl_crystal_F_000 976
_exptl_crystal_size_max 0.50
_exptl_crystal_size_mid 0.17
_exptl_crystal_size_min 0.12
_refine_diff_density_max 0.426
_refine_diff_density_min -0.246
_refine_diff_density_rms 0.053
_refine_ls_abs_structure_details 'Flack H D (1983), Acta Cryst. A39, 876-881'
_refine_ls_abs_structure_Flack 0.02(6)
_refine_ls_extinction_method none
_refine_ls_goodness_of_fit_ref 1.101
_refine_ls_hydrogen_treatment mixed
_refine_ls_matrix_type full
_refine_ls_number_parameters 292
_refine_ls_number_reflns 6483
_refine_ls_number_restraints 4
_refine_ls_restrained_S_all 1.101
_refine_ls_R_factor_all 0.0761
_refine_ls_R_factor_gt 0.0506
_refine_ls_shift/su_max 0.000
_refine_ls_shift/su_mean 0.000
_refine_ls_structure_factor_coef Fsqd
_refine_ls_weighting_details 'calc w=1/[\s^2^(Fo^2^)+(0.05P)^2^+1.3P] where P=(Fo^2^+2Fc^2^)/3'
_refine_ls_weighting_scheme calc
_refine_ls_wR_factor_gt 0.1046
_refine_ls_wR_factor_ref 0.1166
_reflns_d_resolution_high 0.7218
_reflns_number_gt 5076
_reflns_number_total 6483
_reflns_threshold_expression I>2sigma(I)
_cod_data_source_file c6md00262e1.cif
_cod_data_source_block compound-5DMSO
_cod_original_cell_volume 2420.5(7)
_cod_original_sg_symbol_H-M 'C c'
_cod_database_code 7119112
_shelx_title ' nm in Cc'
_shelx_f_calc_maximum 263.36

loop_
_symmetry_equiv_pos_as_xyz
'x, y, z'
'x, -y, z+1/2'
'x+1/2, y+1/2, z'
'x+1/2, -y+1/2, z+1/2'

loop_
_atom_site_label
_atom_site_type_symbol
_atom_site_fract_x
_atom_site_fract_y
_atom_site_fract_z
_atom_site_U_iso_or_equiv
_atom_site_adp_type
_atom_site_occupancy
_atom_site_symmetry_multiplicity
_atom_site_calc_flag
_atom_site_refinement_flags
S1 S 0.69090(4) 0.79630(5) 0.80391(7) 0.03725(17) Uani 1 1 d .
Cl1 Cl 0.45126(5) 0.96970(5) -0.15155(9) 0.0480(2) Uani 1 1 d .
N4 N 0.75240(14) 0.88141(15) 0.4853(3) 0.0314(5) Uani 1 1 d D
H4A H 0.738(2) 0.8595(18) 0.542(3) 0.038 Uiso 1 1 d D
O1 O 0.86836(13) 0.91534(13) 0.4559(2) 0.0388(5) Uani 1 1 d .
C19 C 0.54091(16) 0.94314(17) 0.0356(3) 0.0323(6) Uani 1 1 d .
N1 N 1.02763(14) 0.85215(15) 0.9364(2) 0.0338(5) Uani 1 1 d .
C3 C 0.98114(16) 0.86565(15) 0.7747(3) 0.0274(5) Uani 1 1 d .
N2 N 1.11597(14) 0.85727(15) 0.9951(3) 0.0351(5) Uani 1 1 d .
C17 C 0.68705(17) 0.96978(15) 0.2456(3) 0.0294(5) Uani 1 1 d .
H17A H 0.7389 1.0015 0.2881 0.035 Uiso 1 1 calc R
C2 C 1.04057(16) 0.88024(16) 0.7261(3) 0.0274(5) Uani 1 1 d .
H2A H 1.0288 0.8917 0.6203 0.033 Uiso 1 1 calc R
C15 C 0.83916(16) 0.88996(18) 0.5377(3) 0.0296(5) Uani 1 1 d .
O2 O 0.75891(13) 0.82291(13) 0.7647(2) 0.0388(5) Uani 1 1 d .
N3 N 0.89085(14) 0.86433(14) 0.6948(2) 0.0317(5) Uani 1 1 d D
H3A H 0.8687(19) 0.8506(19) 0.753(3) 0.038 Uiso 1 1 d D
C23 C 0.7181(2) 0.69485(18) 0.8792(4) 0.0421(7) Uani 1 1 d .
H23A H 0.7125 0.6585 0.7937 0.063 Uiso 1 1 calc R
H23B H 0.6784 0.6767 0.9157 0.063 Uiso 1 1 calc R
H23C H 0.7783 0.6934 0.9695 0.063 Uiso 1 1 calc R
C12 C 0.95513(18) 0.74958(19) 1.1913(3) 0.0371(6) Uani 1 1 d .
H12A H 0.9417 0.6965 1.2123 0.045 Uiso 1 1 calc R
C8 C 0.99702(15) 0.83849(18) 1.0470(3) 0.0305(6) Uani 1 1 d .
C18 C 0.61524(18) 0.99039(16) 0.0984(3) 0.0316(5) Uani 1 1 d .
H18A H 0.6173 1.0368 0.0413 0.038 Uiso 1 1 calc R
C20 C 0.53634(17) 0.87606(17) 0.1164(3) 0.0341(6) Uani 1 1 d .
H20A H 0.4848 0.8439 0.0712 0.041 Uiso 1 1 calc R
C1 C 1.12288(16) 0.87453(15) 0.8674(3) 0.0270(5) Uani 1 1 d .
C21 C 0.60746(17) 0.85568(17) 0.2642(3) 0.0324(6) Uani 1 1 d .
H21A H 0.6046 0.8093 0.3205 0.039 Uiso 1 1 calc R
C16 C 0.68362(16) 0.90286(15) 0.3314(3) 0.0260(5) Uani 1 1 d .
C14 C 0.9728(2) 0.68983(18) 0.9696(4) 0.0421(7) Uani 1 1 d .
H14A H 0.9685 0.6389 1.0184 0.063 Uiso 1 1 calc R
H14B H 1.0263 0.6894 0.9639 0.063 Uiso 1 1 calc R
H14C H 0.9221 0.6949 0.8610 0.063 Uiso 1 1 calc R
C4 C 1.21156(16) 0.89019(16) 0.8857(3) 0.0294(5) Uani 1 1 d .
C13 C 0.97489(16) 0.75991(17) 1.0690(3) 0.0314(6) Uani 1 1 d .
C11 C 0.9546(2) 0.81385(19) 1.2814(4) 0.0426(7) Uani 1 1 d .
H11A H 0.9417 0.8047 1.3645 0.051 Uiso 1 1 calc R
C9 C 0.99451(19) 0.90535(18) 1.1349(3) 0.0358(6) Uani 1 1 d .
H9A H 1.0074 0.9587 1.1145 0.043 Uiso 1 1 calc R
C7 C 1.2853(2) 0.8655(3) 1.0552(4) 0.0597(10) Uani 1 1 d .
H7A H 1.2791 0.8960 1.1363 0.090 Uiso 1 1 calc R
H7B H 1.3420 0.8780 1.0659 0.090 Uiso 1 1 calc R
H7C H 1.2816 0.8069 1.0710 0.090 Uiso 1 1 calc R
C10 C 0.9727(2) 0.8918(2) 1.2529(4) 0.0450(7) Uani 1 1 d .
H10A H 0.9703 0.9362 1.3137 0.054 Uiso 1 1 calc R
C6 C 1.2205(2) 0.9805(2) 0.8659(6) 0.0702(12) Uani 1 1 d .
H6A H 1.1839 0.9955 0.7524 0.105 Uiso 1 1 calc R
H6B H 1.2816 0.9934 0.9021 0.105 Uiso 1 1 calc R
H6C H 1.2017 1.0113 0.9303 0.105 Uiso 1 1 calc R
C5 C 1.2221(3) 0.8411(3) 0.7630(5) 0.0738(13) Uani 1 1 d .
H5A H 1.1781 0.8585 0.6544 0.111 Uiso 1 1 calc R
H5B H 1.2145 0.7830 0.7763 0.111 Uiso 1 1 calc R
H5C H 1.2806 0.8503 0.7791 0.111 Uiso 1 1 calc R
C22 C 0.7190(3) 0.8453(2) 0.9900(4) 0.0580(10) Uani 1 1 d .
H22A H 0.7806 0.8352 1.0683 0.087 Uiso 1 1 calc R
H22B H 0.6826 0.8234 1.0311 0.087 Uiso 1 1 calc R
H22C H 0.7090 0.9042 0.9723 0.087 Uiso 1 1 calc R

loop_
_atom_site_aniso_label
_atom_site_aniso_U_11
_atom_site_aniso_U_22
_atom_site_aniso_U_33
_atom_site_aniso_U_23
_atom_site_aniso_U_13
_atom_site_aniso_U_12
S1 0.0272(3) 0.0518(4) 0.0350(3) 0.0146(3) 0.0174(3) 0.0015(3)
Cl1 0.0385(4) 0.0487(4) 0.0370(4) 0.0038(3) 0.0044(3) 0.0070(3)
N4 0.0283(11) 0.0452(14) 0.0246(10) 0.0058(10) 0.0163(9) -0.0015(10)
O1 0.0315(9) 0.0629(13) 0.0276(9) 0.0124(9) 0.0190(8) 0.0057(9)
C19 0.0265(12) 0.0364(14) 0.0286(13) 0.0003(11) 0.0099(10) 0.0080(11)
N1 0.0262(11) 0.0551(15) 0.0227(10) 0.0038(10) 0.0144(9) -0.0021(10)
C3 0.0269(12) 0.0329(13) 0.0216(11) 0.0015(10) 0.0117(10) 0.0000(10)
N2 0.0249(11) 0.0542(15) 0.0278(11) 0.0028(10) 0.0146(9) -0.0004(10)
C17 0.0281(13) 0.0276(13) 0.0322(13) -0.0011(10) 0.0150(11) 0.0006(10)
C2 0.0278(12) 0.0323(13) 0.0236(11) 0.0015(10) 0.0141(10) -0.0015(10)
C15 0.0291(13) 0.0384(15) 0.0248(12) 0.0003(10) 0.0162(10) 0.0015(11)
O2 0.0382(11) 0.0515(12) 0.0368(10) 0.0045(9) 0.0263(9) -0.0063(9)
N3 0.0257(11) 0.0493(14) 0.0241(10) 0.0074(10) 0.0156(9) 0.0008(10)
C23 0.0562(18) 0.0392(16) 0.0316(13) -0.0012(12) 0.0228(13) -0.0128(14)
C12 0.0351(14) 0.0471(17) 0.0322(14) 0.0053(12) 0.0192(12) 0.0013(12)
C8 0.0210(12) 0.0451(16) 0.0245(12) 0.0030(11) 0.0107(10) 0.0022(10)
C18 0.0356(14) 0.0297(13) 0.0330(13) 0.0054(11) 0.0199(11) 0.0034(11)
C20 0.0270(13) 0.0330(15) 0.0386(15) -0.0042(11) 0.0138(11) -0.0030(11)
C1 0.0277(12) 0.0284(13) 0.0305(12) 0.0011(10) 0.0188(10) -0.0019(10)
C21 0.0320(13) 0.0363(14) 0.0328(14) 0.0040(11) 0.0193(11) 0.0011(11)
C16 0.0247(12) 0.0336(13) 0.0247(12) 0.0004(10) 0.0162(10) 0.0037(10)
C14 0.0466(17) 0.0395(16) 0.0406(16) -0.0057(13) 0.0224(14) -0.0002(13)
C4 0.0265(12) 0.0369(14) 0.0303(13) 0.0006(11) 0.0185(10) -0.0015(11)
C13 0.0246(11) 0.0377(15) 0.0290(13) -0.0006(11) 0.0115(10) 0.0029(11)
C11 0.0481(18) 0.0540(19) 0.0347(15) 0.0025(13) 0.0276(14) 0.0010(14)
C9 0.0411(15) 0.0352(15) 0.0345(14) -0.0019(11) 0.0217(12) -0.0016(12)
C7 0.0329(16) 0.089(3) 0.057(2) 0.013(2) 0.0219(15) -0.0002(17)
C10 0.058(2) 0.0476(18) 0.0389(16) -0.0078(13) 0.0314(15) -0.0005(15)
C6 0.045(2) 0.061(2) 0.113(3) 0.021(2) 0.046(2) 0.0014(17)
C5 0.049(2) 0.116(4) 0.074(3) -0.038(3) 0.045(2) -0.023(2)
C22 0.093(3) 0.049(2) 0.064(2) 0.0076(17) 0.064(2) 0.0103(19)

loop_
_atom_type_symbol
_atom_type_description
_atom_type_scat_dispersion_real
_atom_type_scat_dispersion_imag
_atom_type_scat_source
C C 0.0033 0.0016 'International Tables Vol C Tables 4.2.6.8 and 6.1.1.4'
H H 0.0000 0.0000 'International Tables Vol C Tables 4.2.6.8 and 6.1.1.4'
N N 0.0061 0.0033 'International Tables Vol C Tables 4.2.6.8 and 6.1.1.4'
O O 0.0106 0.0060 'International Tables Vol C Tables 4.2.6.8 and 6.1.1.4'
Cl Cl 0.1484 0.1585 'International Tables Vol C Tables 4.2.6.8 and 6.1.1.4'
S S 0.1246 0.1234 'International Tables Vol C Tables 4.2.6.8 and 6.1.1.4'

loop_
_geom_angle_atom_site_label_1
_geom_angle_atom_site_label_2
_geom_angle_atom_site_label_3
_geom_angle
O2 S1 C23 106.70(14)
O2 S1 C22 105.63(15)
C23 S1 C22 97.48(15)
C15 N4 C16 125.5(2)
C15 N4 H4A 119(2)
C16 N4 H4A 115(2)
C20 C19 C18 121.3(2)
C20 C19 Cl1 119.9(2)
C18 C19 Cl1 118.8(2)
C3 N1 N2 111.5(2)
C3 N1 C8 129.5(2)
N2 N1 C8 118.98(19)
N1 C3 C2 107.0(2)
N1 C3 N3 119.7(2)
C2 C3 N3 133.3(2)
C1 N2 N1 104.6(2)
C18 C17 C16 120.4(2)
C18 C17 H17A 119.8
C16 C17 H17A 119.8
C3 C2 C1 105.0(2)
C3 C2 H2A 127.5
C1 C2 H2A 127.5
O1 C15 N4 124.5(2)
O1 C15 N3 123.4(2)
N4 C15 N3 112.0(2)
C15 N3 C3 123.1(2)
C15 N3 H3A 122(2)
C3 N3 H3A 115(2)
S1 C23 H23A 109.5
S1 C23 H23B 109.5
H23A C23 H23B 109.5
S1 C23 H23C 109.5
H23A C23 H23C 109.5
H23B C23 H23C 109.5
C11 C12 C13 121.8(3)
C11 C12 H12A 119.1
C13 C12 H12A 119.1
C13 C8 C9 122.3(2)
C13 C8 N1 119.9(2)
C9 C8 N1 117.8(2)
C19 C18 C17 119.6(2)
C19 C18 H18A 120.2
C17 C18 H18A 120.2
C19 C20 C21 119.5(2)
C19 C20 H20A 120.3
C21 C20 H20A 120.3
N2 C1 C2 111.9(2)
N2 C1 C4 120.4(2)
C2 C1 C4 127.6(2)
C20 C21 C16 120.5(2)
C20 C21 H21A 119.7
C16 C21 H21A 119.7
C17 C16 C21 118.8(2)
C17 C16 N4 123.1(2)
C21 C16 N4 118.0(2)
C13 C14 H14A 109.5
C13 C14 H14B 109.5
H14A C14 H14B 109.5
C13 C14 H14C 109.5
H14A C14 H14C 109.5
H14B C14 H14C 109.5
C6 C4 C1 108.7(2)
C6 C4 C5 111.0(3)
C1 C4 C5 110.5(2)
C6 C4 C7 107.7(3)
C1 C4 C7 110.8(2)
C5 C4 C7 108.2(3)
C8 C13 C12 116.7(2)
C8 C13 C14 122.3(2)
C12 C13 C14 121.0(3)
C12 C11 C10 120.6(3)
C12 C11 H11A 119.7
C10 C11 H11A 119.7
C10 C9 C8 118.4(3)
C10 C9 H9A 120.8
C8 C9 H9A 120.8
C4 C7 H7A 109.5
C4 C7 H7B 109.5
H7A C7 H7B 109.5
C4 C7 H7C 109.5
H7A C7 H7C 109.5
H7B C7 H7C 109.5
C11 C10 C9 120.0(3)
C11 C10 H10A 120.0
C9 C10 H10A 120.0
C4 C6 H6A 109.5
C4 C6 H6B 109.5
H6A C6 H6B 109.5
C4 C6 H6C 109.5
H6A C6 H6C 109.5
H6B C6 H6C 109.5
C4 C5 H5A 109.5
C4 C5 H5B 109.5
H5A C5 H5B 109.5
C4 C5 H5C 109.5
H5A C5 H5C 109.5
H5B C5 H5C 109.5
S1 C22 H22A 109.5
S1 C22 H22B 109.5
H22A C22 H22B 109.5
S1 C22 H22C 109.5
H22A C22 H22C 109.5
H22B C22 H22C 109.5

loop_
_geom_bond_atom_site_label_1
_geom_bond_atom_site_label_2
_geom_bond_distance
S1 O2 1.5005(19)
S1 C23 1.781(3)
S1 C22 1.791(3)
Cl1 C19 1.754(3)
N4 C15 1.364(3)
N4 C16 1.408(3)
N4 H4A 0.802(17)
O1 C15 1.216(3)
C19 C20 1.373(4)
C19 C18 1.379(4)
N1 C3 1.364(3)
N1 N2 1.375(3)
N1 C8 1.438(3)
C3 C2 1.374(4)
C3 N3 1.384(3)
N2 C1 1.328(3)
C17 C18 1.387(4)
C17 C16 1.394(3)
C17 H17A 0.9500
C2 C1 1.410(3)
C2 H2A 0.9500
C15 N3 1.381(3)
N3 H3A 0.863(17)
C23 H23A 0.9800
C23 H23B 0.9800
C23 H23C 0.9800
C12 C11 1.369(4)
C12 C13 1.400(4)
C12 H12A 0.9500
C8 C13 1.394(4)
C8 C9 1.400(4)
C18 H18A 0.9500
C20 C21 1.385(4)
C20 H20A 0.9500
C1 C4 1.515(3)
C21 C16 1.400(4)
C21 H21A 0.9500
C14 C13 1.484(4)
C14 H14A 0.9800
C14 H14B 0.9800
C14 H14C 0.9800
C4 C6 1.512(5)
C4 C5 1.518(4)
C4 C7 1.544(4)
C11 C10 1.379(4)
C11 H11A 0.9500
C9 C10 1.392(4)
C9 H9A 0.9500
C7 H7A 0.9800
C7 H7B 0.9800
C7 H7C 0.9800
C10 H10A 0.9500
C6 H6A 0.9800
C6 H6B 0.9800
C6 H6C 0.9800
C5 H5A 0.9800
C5 H5B 0.9800
C5 H5C 0.9800
C22 H22A 0.9800
C22 H22B 0.9800
C22 H22C 0.9800

loop_
_geom_torsion_atom_site_label_1
_geom_torsion_atom_site_label_2
_geom_torsion_atom_site_label_3
_geom_torsion_atom_site_label_4
_geom_torsion
N2 N1 C3 C2 -0.2(3)
C8 N1 C3 C2 176.3(3)
N2 N1 C3 N3 -178.9(2)
C8 N1 C3 N3 -2.5(4)
C3 N1 N2 C1 0.3(3)
C8 N1 N2 C1 -176.5(2)
N1 C3 C2 C1 -0.1(3)
N3 C3 C2 C1 178.4(3)
C16 N4 C15 O1 -2.2(5)
C16 N4 C15 N3 179.4(2)
O1 C15 N3 C3 0.5(4)
N4 C15 N3 C3 178.9(2)
N1 C3 N3 C15 169.4(2)
C2 C3 N3 C15 -9.0(5)
C3 N1 C8 C13 86.0(4)
N2 N1 C8 C13 -97.8(3)
C3 N1 C8 C9 -96.9(3)
N2 N1 C8 C9 79.3(3)
C20 C19 C18 C17 0.3(4)
Cl1 C19 C18 C17 -179.4(2)
C16 C17 C18 C19 -1.4(4)
C18 C19 C20 C21 0.4(4)
Cl1 C19 C20 C21 -179.9(2)
N1 N2 C1 C2 -0.4(3)
N1 N2 C1 C4 176.2(2)
C3 C2 C1 N2 0.3(3)
C3 C2 C1 C4 -176.0(2)
C19 C20 C21 C16 0.0(4)
C18 C17 C16 C21 1.8(4)
C18 C17 C16 N4 -176.4(2)
C20 C21 C16 C17 -1.1(4)
C20 C21 C16 N4 177.2(2)
C15 N4 C16 C17 -35.1(4)
C15 N4 C16 C21 146.7(3)
N2 C1 C4 C6 -106.2(3)
C2 C1 C4 C6 69.8(4)
N2 C1 C4 C5 131.7(3)
C2 C1 C4 C5 -52.2(4)
N2 C1 C4 C7 11.8(4)
C2 C1 C4 C7 -172.1(3)
C9 C8 C13 C12 -4.0(4)
N1 C8 C13 C12 173.0(2)
C9 C8 C13 C14 176.5(3)
N1 C8 C13 C14 -6.5(4)
C11 C12 C13 C8 2.1(4)
C11 C12 C13 C14 -178.3(3)
C13 C12 C11 C10 0.8(5)
C13 C8 C9 C10 2.8(4)
N1 C8 C9 C10 -174.2(2)
C12 C11 C10 C9 -2.1(5)
C8 C9 C10 C11 0.3(4)
